data_4028859
loop_
_publ_author_name
'Rajneesh Misra'
'Prabhat Gautam'
'Shaikh M. Mobin'

_publ_section_title
;
 Aryl-Substituted Unsymmetrical Benzothiadiazoles: Synthesis, Structure,
 and Properties
;
_journal_name_full 'Journal of Organic Chemistry'
_journal_page_first 12440
_journal_page_last 12452
_journal_paper_doi 10.1021/jo402111q
_journal_volume 78
_journal_year 2013
_chemical_formula_sum 'C34 H20 Fe N2 S'
_chemical_formula_weight 544.4
_chemical_name_systematic
;
 ?
;
_space_group_IT_number 14
_symmetry_cell_setting monoclinic
_symmetry_space_group_name_Hall '-P 2yn'
_symmetry_space_group_name_H-M 'P 1 21/n 1'
_atom_sites_solution_hydrogens geom
_atom_sites_solution_primary direct
_atom_sites_solution_secondary difmap
_audit_creation_method SHELXL-97
_cell_angle_alpha 90.00
_cell_angle_beta 96.619(2)
_cell_angle_gamma 90.00
_cell_formula_units_Z 4
_cell_length_a 14.4585(3)
_cell_length_b 7.53930(10)
_cell_length_c 23.5366(4)
_cell_measurement_reflns_used 6615
_cell_measurement_temperature 150(2)
_cell_measurement_theta_max 71.8673
_cell_measurement_theta_min 3.4180
_cell_volume 2548.55(8)
_computing_cell_refinement 'CrysAlis RED, Oxford Diffraction Ltd.,'
_computing_data_collection 'CrysAlis CCD, Oxford Diffraction Ltd.,'
_computing_data_reduction 'CrysAlis RED, Oxford Diffraction Ltd.,'
_computing_molecular_graphics Ortep3
_computing_publication_material Shelx97
_computing_structure_refinement 'SHELXL-97 (Sheldrick, 1997)'
_computing_structure_solution 'SHELXS-97 (Sheldrick, 1997)'
_diffrn_ambient_temperature 150(2)
_diffrn_detector_area_resol_mean 15.9948
_diffrn_measured_fraction_theta_full 1.000
_diffrn_measured_fraction_theta_max 0.988
_diffrn_measurement_device_type 'OXFORD DIFFRACTION SUPER NOVA'
_diffrn_measurement_method \w/q-scan
_diffrn_radiation_monochromator graphite
_diffrn_radiation_source 'Micro-Focus (Cu) x-ray Source'
_diffrn_radiation_type CuK\a
_diffrn_radiation_wavelength 1.5418
_diffrn_reflns_av_R_equivalents 0.0234
_diffrn_reflns_av_sigmaI/netI 0.0216
_diffrn_reflns_limit_h_max 17
_diffrn_reflns_limit_h_min -17
_diffrn_reflns_limit_k_max 6
_diffrn_reflns_limit_k_min -9
_diffrn_reflns_limit_l_max 28
_diffrn_reflns_limit_l_min -28
_diffrn_reflns_number 16801
_diffrn_reflns_theta_full 25.00
_diffrn_reflns_theta_max 72.01
_diffrn_reflns_theta_min 3.42
_exptl_absorpt_coefficient_mu 5.711
_exptl_absorpt_correction_T_max 0.5239
_exptl_absorpt_correction_T_min 0.3534
_exptl_absorpt_correction_type multi-scan
_exptl_absorpt_process_details
;
CrysAlis RED, Oxford Diffraction Ltd.,
Version 1.171.31.7 (release 18-10-2006 CrysAlis171 .NET)
(compiled Oct 18 2006,16:28:17)
empirical absorption correction using spherical harmonics,
 implemented in SCALE3 ABSPACK scaling algorithm.
;
_exptl_crystal_colour orange
_exptl_crystal_density_diffrn 1.419
_exptl_crystal_description block
_exptl_crystal_F_000 1120
_exptl_crystal_size_max 0.23
_exptl_crystal_size_mid 0.18
_exptl_crystal_size_min 0.13
_refine_diff_density_max 0.285
_refine_diff_density_min -0.344
_refine_diff_density_rms 0.034
_refine_ls_extinction_method none
_refine_ls_goodness_of_fit_ref 1.018
_refine_ls_hydrogen_treatment riding
_refine_ls_matrix_type full
_refine_ls_number_parameters 343
_refine_ls_number_reflns 4953
_refine_ls_number_restraints 0
_refine_ls_restrained_S_all 1.018
_refine_ls_R_factor_all 0.0423
_refine_ls_R_factor_gt 0.0323
_refine_ls_shift/su_max 0.001
_refine_ls_shift/su_mean 0.000
_refine_ls_structure_factor_coef Fsqd
_refine_ls_weighting_details 'calc w=1/[\s^2^(Fo^2^)+(0.0484P)^2^+0.4283P] where P=(Fo^2^+2Fc^2^)/3'
_refine_ls_weighting_scheme calc
_refine_ls_wR_factor_gt 0.0849
_refine_ls_wR_factor_ref 0.0910
_reflns_number_gt 4115
_reflns_number_total 4953
_reflns_threshold_expression >2sigma(I)
_cod_data_source_file jo402111q_si_002_3.cif
_cod_data_source_block rm093
_cod_original_sg_symbol_H-M 'P 21/n'
_cod_original_formula_sum 'C13.60 H8 Fe0.40 N0.80 S0.40'
_cod_database_code 4028859

loop_
_symmetry_equiv_pos_as_xyz
'x, y, z'
'-x+1/2, y+1/2, -z+1/2'
'-x, -y, -z'
'x-1/2, -y-1/2, z-1/2'

loop_
_atom_site_label
_atom_site_type_symbol
_atom_site_fract_x
_atom_site_fract_y
_atom_site_fract_z
_atom_site_U_iso_or_equiv
_atom_site_adp_type
_atom_site_occupancy
_atom_site_symmetry_multiplicity
_atom_site_calc_flag
_atom_site_refinement_flags
Fe1 Fe 0.899425(19) 0.50973(4) 0.188052(12) 0.04113(10) Uani 1 1 d .
S1 S 1.12204(4) -0.07396(9) -0.01691(4) 0.0850(2) Uani 1 1 d .
N1 N 1.09356(12) 0.1004(3) 0.01670(9) 0.0652(5) Uani 1 1 d .
N2 N 1.22684(13) -0.0243(2) -0.02853(10) 0.0650(5) Uani 1 1 d .
C1 C 1.16740(13) 0.2087(3) 0.02042(8) 0.0487(5) Uani 1 1 d .
C2 C 1.17345(13) 0.3801(3) 0.04610(8) 0.0486(5) Uani 1 1 d .
C3 C 1.25511(15) 0.4713(3) 0.04336(9) 0.0553(5) Uani 1 1 d .
H3 H 1.2613 0.5861 0.0601 0.066 Uiso 1 1 calc R
C4 C 1.33030(13) 0.4026(3) 0.01687(9) 0.0533(5) Uani 1 1 d .
H4 H 1.3849 0.4724 0.0165 0.064 Uiso 1 1 calc R
C5 C 1.32697(12) 0.2392(3) -0.00812(8) 0.0458(4) Uani 1 1 d .
C6 C 1.24361(13) 0.1378(3) -0.00592(8) 0.0478(4) Uani 1 1 d .
C7 C 1.40037(13) 0.1674(3) -0.03681(8) 0.0483(4) Uani 1 1 d .
C8 C 1.45870(12) 0.1002(3) -0.06193(8) 0.0466(4) Uani 1 1 d .
C9 C 1.09863(15) 0.4535(3) 0.07340(9) 0.0542(5) Uani 1 1 d .
C10 C 1.03948(15) 0.5206(3) 0.09697(9) 0.0538(5) Uani 1 1 d .
C11 C 1.52186(13) 0.0040(2) -0.09302(8) 0.0437(4) Uani 1 1 d .
C12 C 1.60386(13) 0.0750(3) -0.10459(9) 0.0502(5) Uani 1 1 d .
H12 H 1.6200 0.1912 -0.0914 0.060 Uiso 1 1 calc R
C13 C 1.66668(14) -0.0204(3) -0.13610(9) 0.0499(5) Uani 1 1 d .
C14 C 1.75311(15) 0.0534(3) -0.14585(11) 0.0660(6) Uani 1 1 d .
H14 H 1.7695 0.1688 -0.1320 0.079 Uiso 1 1 calc R
C15 C 1.81332(17) -0.0399(4) -0.17500(12) 0.0763(7) Uani 1 1 d .
H15 H 1.8718 0.0101 -0.1808 0.092 Uiso 1 1 calc R
C16 C 1.78952(17) -0.2072(4) -0.19609(11) 0.0765(7) Uani 1 1 d .
H16 H 1.8314 -0.2710 -0.2167 0.092 Uiso 1 1 calc R
C17 C 1.70626(15) -0.2807(3) -0.18737(10) 0.0643(6) Uani 1 1 d .
H17 H 1.6908 -0.3953 -0.2023 0.077 Uiso 1 1 calc R
C18 C 1.64275(13) -0.1910(3) -0.15676(8) 0.0473(4) Uani 1 1 d .
C19 C 1.55501(13) -0.2693(3) -0.14470(8) 0.0464(4) Uani 1 1 d .
C20 C 1.52654(16) -0.4400(3) -0.16333(10) 0.0603(5) Uani 1 1 d .
H20 H 1.5648 -0.5069 -0.1856 0.072 Uiso 1 1 calc R
C21 C 1.44461(18) -0.5120(3) -0.15003(11) 0.0678(6) Uani 1 1 d .
H21 H 1.4268 -0.6275 -0.1632 0.081 Uiso 1 1 calc R
C22 C 1.38792(16) -0.4173(3) -0.11761(10) 0.0633(6) Uani 1 1 d .
H22 H 1.3316 -0.4685 -0.1083 0.076 Uiso 1 1 calc R
C23 C 1.41243(14) -0.2505(3) -0.09888(9) 0.0528(5) Uani 1 1 d .
H23 H 1.3729 -0.1862 -0.0767 0.063 Uiso 1 1 calc R
C24 C 1.49593(12) -0.1732(3) -0.11227(7) 0.0427(4) Uani 1 1 d .
C25 C 0.97110(14) 0.6093(3) 0.12598(9) 0.0501(5) Uani 1 1 d .
C26 C 0.87322(15) 0.6159(3) 0.10889(9) 0.0565(5) Uani 1 1 d .
H26 H 0.8408 0.5591 0.0765 0.068 Uiso 1 1 calc R
C27 C 0.83318(17) 0.7228(3) 0.14911(11) 0.0639(6) Uani 1 1 d .
H27 H 0.7690 0.7512 0.1480 0.077 Uiso 1 1 calc R
C28 C 0.90397(17) 0.7798(3) 0.19072(11) 0.0692(7) Uani 1 1 d .
H28 H 0.8959 0.8535 0.2225 0.083 Uiso 1 1 calc R
C29 C 0.98961(16) 0.7091(3) 0.17752(10) 0.0607(6) Uani 1 1 d .
H29 H 1.0487 0.7252 0.1991 0.073 Uiso 1 1 calc R
C30 C 0.94051(17) 0.2549(3) 0.20195(12) 0.0699(7) Uani 1 1 d .
H30 H 0.9839 0.1928 0.1820 0.084 Uiso 1 1 calc R
C31 C 0.84391(17) 0.2609(3) 0.18692(11) 0.0684(6) Uani 1 1 d .
H31 H 0.8104 0.2036 0.1550 0.082 Uiso 1 1 calc R
C32 C 0.80528(16) 0.3664(3) 0.22735(10) 0.0683(6) Uani 1 1 d .
H32 H 0.7411 0.3928 0.2274 0.082 Uiso 1 1 calc R
C33 C 0.87782(18) 0.4263(4) 0.26761(10) 0.0732(7) Uani 1 1 d .
H33 H 0.8715 0.5001 0.2997 0.088 Uiso 1 1 calc R
C34 C 0.96204(17) 0.3569(4) 0.25178(11) 0.0748(7) Uani 1 1 d .
H34 H 1.0225 0.3758 0.2713 0.090 Uiso 1 1 calc R

loop_
_atom_site_aniso_label
_atom_site_aniso_U_11
_atom_site_aniso_U_22
_atom_site_aniso_U_33
_atom_site_aniso_U_23
_atom_site_aniso_U_13
_atom_site_aniso_U_12
Fe1 0.04194(16) 0.04275(17) 0.04069(16) -0.00084(12) 0.01329(11) -0.00216(12)
S1 0.0634(4) 0.0606(4) 0.1372(7) -0.0216(4) 0.0386(4) -0.0109(3)
N1 0.0526(10) 0.0576(11) 0.0897(14) -0.0043(10) 0.0269(10) -0.0014(9)
N2 0.0543(11) 0.0526(11) 0.0914(15) -0.0100(10) 0.0229(10) 0.0021(8)
C1 0.0429(10) 0.0539(11) 0.0513(11) 0.0063(9) 0.0143(8) 0.0053(9)
C2 0.0474(10) 0.0576(12) 0.0432(10) -0.0002(9) 0.0158(8) 0.0071(9)
C3 0.0548(12) 0.0589(13) 0.0543(12) -0.0152(10) 0.0152(9) 0.0006(9)
C4 0.0441(10) 0.0626(13) 0.0546(11) -0.0080(10) 0.0122(9) -0.0022(9)
C5 0.0415(10) 0.0534(11) 0.0436(10) 0.0002(8) 0.0094(8) 0.0069(8)
C6 0.0436(10) 0.0500(11) 0.0514(11) 0.0014(9) 0.0121(8) 0.0066(8)
C7 0.0432(10) 0.0522(11) 0.0504(11) -0.0021(9) 0.0091(8) 0.0033(9)
C8 0.0418(10) 0.0486(11) 0.0505(11) -0.0011(9) 0.0105(8) 0.0019(8)
C9 0.0545(12) 0.0602(12) 0.0508(11) -0.0008(9) 0.0192(9) 0.0048(10)
C10 0.0570(12) 0.0553(12) 0.0535(11) 0.0045(9) 0.0252(10) 0.0034(9)
C11 0.0398(9) 0.0481(11) 0.0438(9) -0.0010(8) 0.0078(7) 0.0050(8)
C12 0.0456(11) 0.0481(11) 0.0584(12) -0.0070(9) 0.0125(9) -0.0020(9)
C13 0.0424(10) 0.0574(12) 0.0518(11) 0.0013(9) 0.0128(8) 0.0023(8)
C14 0.0537(13) 0.0665(14) 0.0819(16) -0.0013(12) 0.0251(12) -0.0060(11)
C15 0.0535(14) 0.0864(18) 0.096(2) 0.0053(15) 0.0365(13) -0.0026(12)
C16 0.0660(15) 0.0882(19) 0.0826(17) -0.0029(14) 0.0398(13) 0.0140(13)
C17 0.0625(14) 0.0681(15) 0.0662(14) -0.0072(11) 0.0251(11) 0.0073(11)
C18 0.0454(10) 0.0550(12) 0.0426(10) 0.0025(8) 0.0104(8) 0.0081(8)
C19 0.0488(11) 0.0484(11) 0.0423(10) -0.0004(8) 0.0063(8) 0.0031(8)
C20 0.0686(14) 0.0541(12) 0.0596(13) -0.0102(10) 0.0138(11) 0.0004(11)
C21 0.0794(16) 0.0551(14) 0.0698(15) -0.0109(11) 0.0127(12) -0.0148(11)
C22 0.0593(13) 0.0632(14) 0.0686(14) -0.0001(11) 0.0122(11) -0.0161(11)
C23 0.0473(11) 0.0573(12) 0.0552(12) -0.0003(9) 0.0119(9) -0.0028(9)
C24 0.0402(9) 0.0481(10) 0.0399(9) 0.0013(8) 0.0054(7) 0.0015(8)
C25 0.0554(11) 0.0453(11) 0.0544(11) 0.0056(9) 0.0270(9) 0.0045(9)
C26 0.0610(12) 0.0599(13) 0.0516(11) 0.0138(10) 0.0186(9) 0.0172(10)
C27 0.0654(14) 0.0541(13) 0.0781(15) 0.0132(11) 0.0334(12) 0.0204(11)
C28 0.0815(17) 0.0459(12) 0.0883(17) -0.0155(11) 0.0446(14) -0.0065(11)
C29 0.0615(13) 0.0469(12) 0.0787(15) -0.0094(10) 0.0291(11) -0.0141(10)
C30 0.0742(16) 0.0478(13) 0.0902(18) 0.0205(12) 0.0199(13) 0.0090(11)
C31 0.0748(16) 0.0528(13) 0.0779(16) 0.0065(11) 0.0100(13) -0.0187(11)
C32 0.0543(13) 0.0841(17) 0.0700(15) 0.0183(13) 0.0216(11) -0.0138(12)
C33 0.0806(17) 0.0958(19) 0.0455(12) 0.0128(12) 0.0177(12) -0.0104(15)
C34 0.0660(15) 0.0902(19) 0.0658(15) 0.0270(14) -0.0029(12) -0.0047(13)

loop_
_atom_type_symbol
_atom_type_description
_atom_type_scat_dispersion_real
_atom_type_scat_dispersion_imag
_atom_type_scat_source
C C 0.0181 0.0091 'International Tables Vol C Tables 4.2.6.8 and 6.1.1.4'
H H 0.0000 0.0000 'International Tables Vol C Tables 4.2.6.8 and 6.1.1.4'
N N 0.0311 0.0180 'International Tables Vol C Tables 4.2.6.8 and 6.1.1.4'
S S 0.3331 0.5567 'International Tables Vol C Tables 4.2.6.8 and 6.1.1.4'
Fe Fe -1.1336 3.1974 'International Tables Vol C Tables 4.2.6.8 and 6.1.1.4'

loop_
_geom_angle_atom_site_label_1
_geom_angle_atom_site_label_2
_geom_angle_atom_site_label_3
_geom_angle
C26 Fe1 C34 158.35(10)
C26 Fe1 C29 69.40(10)
C34 Fe1 C29 105.93(10)
C26 Fe1 C30 122.96(10)
C34 Fe1 C30 40.69(10)
C29 Fe1 C30 122.88(10)
C26 Fe1 C25 41.22(8)
C34 Fe1 C25 121.52(9)
C29 Fe1 C25 41.20(8)
C30 Fe1 C25 107.60(9)
C26 Fe1 C33 159.75(10)
C34 Fe1 C33 40.83(10)
C29 Fe1 C33 120.80(11)
C30 Fe1 C33 68.37(11)
C25 Fe1 C33 157.30(10)
C26 Fe1 C27 40.88(8)
C34 Fe1 C27 158.80(11)
C29 Fe1 C27 68.57(10)
C30 Fe1 C27 159.35(11)
C25 Fe1 C27 68.68(8)
C33 Fe1 C27 123.03(10)
C26 Fe1 C28 68.59(10)
C34 Fe1 C28 122.45(12)
C29 Fe1 C28 40.78(8)
C30 Fe1 C28 159.15(11)
C25 Fe1 C28 68.61(8)
C33 Fe1 C28 106.76(11)
C27 Fe1 C28 40.22(10)
C26 Fe1 C32 124.26(10)
C34 Fe1 C32 68.10(10)
C29 Fe1 C32 157.14(10)
C30 Fe1 C32 67.88(10)
C25 Fe1 C32 160.79(10)
C33 Fe1 C32 40.33(10)
C27 Fe1 C32 108.57(10)
C28 Fe1 C32 122.39(10)
C26 Fe1 C31 108.69(10)
C34 Fe1 C31 68.11(11)
C29 Fe1 C31 160.01(10)
C30 Fe1 C31 40.32(10)
C25 Fe1 C31 124.31(9)
C33 Fe1 C31 68.00(11)
C27 Fe1 C31 123.83(11)
C28 Fe1 C31 158.55(10)
C32 Fe1 C31 40.27(10)
N1 S1 N2 101.05(9)
C1 N1 S1 106.40(14)
C6 N2 S1 105.90(14)
N1 C1 C6 113.12(19)
N1 C1 C2 126.16(17)
C6 C1 C2 120.71(18)
C3 C2 C9 121.66(19)
C3 C2 C1 116.44(17)
C9 C2 C1 121.90(18)
C2 C3 C4 123.08(19)
C2 C3 H3 118.5
C4 C3 H3 118.5
C5 C4 C3 122.08(19)
C5 C4 H4 119.0
C3 C4 H4 119.0
C4 C5 C7 123.71(18)
C4 C5 C6 117.04(17)
C7 C5 C6 119.24(17)
N2 C6 C1 113.53(18)
N2 C6 C5 125.81(17)
C1 C6 C5 120.63(18)
C8 C7 C5 176.5(2)
C7 C8 C11 173.9(2)
C10 C9 C2 176.9(2)
C9 C10 C25 177.1(2)
C12 C11 C8 121.77(18)
C12 C11 C24 120.15(17)
C8 C11 C24 118.08(17)
C11 C12 C13 121.85(19)
C11 C12 H12 119.1
C13 C12 H12 119.1
C18 C13 C14 119.49(18)
C18 C13 C12 119.60(18)
C14 C13 C12 120.90(19)
C15 C14 C13 120.5(2)
C15 C14 H14 119.8
C13 C14 H14 119.8
C14 C15 C16 120.2(2)
C14 C15 H15 119.9
C16 C15 H15 119.9
C17 C16 C15 120.3(2)
C17 C16 H16 119.9
C15 C16 H16 119.9
C16 C17 C18 121.5(2)
C16 C17 H17 119.2
C18 C17 H17 119.2
C13 C18 C17 117.98(19)
C13 C18 C19 119.29(17)
C17 C18 C19 122.71(19)
C20 C19 C24 117.75(18)
C20 C19 C18 122.73(18)
C24 C19 C18 119.52(17)
C21 C20 C19 121.4(2)
C21 C20 H20 119.3
C19 C20 H20 119.3
C20 C21 C22 120.3(2)
C20 C21 H21 119.8
C22 C21 H21 119.8
C23 C22 C21 120.4(2)
C23 C22 H22 119.8
C21 C22 H22 119.8
C22 C23 C24 120.4(2)
C22 C23 H23 119.8
C24 C23 H23 119.8
C23 C24 C19 119.79(18)
C23 C24 C11 120.66(17)
C19 C24 C11 119.55(17)
C26 C25 C29 107.72(17)
C26 C25 C10 126.8(2)
C29 C25 C10 125.5(2)
C26 C25 Fe1 69.14(11)
C29 C25 Fe1 69.16(11)
C10 C25 Fe1 127.51(14)
C27 C26 C25 107.4(2)
C27 C26 Fe1 69.96(12)
C25 C26 Fe1 69.64(11)
C27 C26 H26 126.3
C25 C26 H26 126.3
Fe1 C26 H26 125.7
C28 C27 C26 108.7(2)
C28 C27 Fe1 70.03(14)
C26 C27 Fe1 69.16(12)
C28 C27 H27 125.7
C26 C27 H27 125.7
Fe1 C27 H27 126.7
C27 C28 C29 108.6(2)
C27 C28 Fe1 69.74(13)
C29 C28 Fe1 69.08(12)
C27 C28 H28 125.7
C29 C28 H28 125.7
Fe1 C28 H28 127.0
C28 C29 C25 107.6(2)
C28 C29 Fe1 70.14(12)
C25 C29 Fe1 69.64(11)
C28 C29 H29 126.2
C25 C29 H29 126.2
Fe1 C29 H29 125.6
C31 C30 C34 108.1(2)
C31 C30 Fe1 70.35(13)
C34 C30 Fe1 69.44(14)
C31 C30 H30 125.9
C34 C30 H30 125.9
Fe1 C30 H30 125.8
C30 C31 C32 108.1(2)
C30 C31 Fe1 69.33(12)
C32 C31 Fe1 69.92(13)
C30 C31 H31 126.0
C32 C31 H31 126.0
Fe1 C31 H31 126.3
C33 C32 C31 108.3(2)
C33 C32 Fe1 69.54(12)
C31 C32 Fe1 69.81(12)
C33 C32 H32 125.8
C31 C32 H32 125.8
Fe1 C32 H32 126.4
C32 C33 C34 107.6(2)
C32 C33 Fe1 70.14(12)
C34 C33 Fe1 69.12(13)
C32 C33 H33 126.2
C34 C33 H33 126.2
Fe1 C33 H33 126.1
C30 C34 C33 107.9(2)
C30 C34 Fe1 69.87(13)
C33 C34 Fe1 70.05(13)
C30 C34 H34 126.1
C33 C34 H34 126.1
Fe1 C34 H34 125.6

loop_
_geom_bond_atom_site_label_1
_geom_bond_atom_site_label_2
_geom_bond_distance
Fe1 C26 2.023(2)
Fe1 C34 2.021(2)
Fe1 C29 2.024(2)
Fe1 C30 2.026(2)
Fe1 C25 2.0300(18)
Fe1 C33 2.033(2)
Fe1 C27 2.034(2)
Fe1 C28 2.038(2)
Fe1 C32 2.041(2)
Fe1 C31 2.040(2)
S1 N1 1.612(2)
S1 N2 1.6145(19)
N1 C1 1.339(3)
N2 C6 1.343(3)
C1 C6 1.429(2)
C1 C2 1.425(3)
C2 C3 1.374(3)
C2 C9 1.432(2)
C3 C4 1.413(3)
C3 H3 0.9500
C4 C5 1.363(3)
C4 H4 0.9500
C5 C7 1.428(2)
C5 C6 1.433(3)
C7 C8 1.197(2)
C8 C11 1.432(2)
C9 C10 1.185(3)
C10 C25 1.431(3)
C11 C12 1.357(3)
C11 C24 1.446(3)
C12 C13 1.431(3)
C12 H12 0.9500
C13 C18 1.404(3)
C13 C14 1.410(3)
C14 C15 1.364(3)
C14 H14 0.9500
C15 C16 1.384(4)
C15 H15 0.9500
C16 C17 1.362(3)
C16 H16 0.9500
C17 C18 1.404(3)
C17 H17 0.9500
C18 C19 1.457(3)
C19 C20 1.406(3)
C19 C24 1.410(2)
C20 C21 1.371(3)
C20 H20 0.9500
C21 C22 1.381(3)
C21 H21 0.9500
C22 C23 1.366(3)
C22 H22 0.9500
C23 C24 1.409(2)
C23 H23 0.9500
C25 C26 1.427(3)
C25 C29 1.426(3)
C26 C27 1.417(3)
C26 H26 0.9500
C27 C28 1.400(3)
C27 H27 0.9500
C28 C29 1.415(3)
C28 H28 0.9500
C29 H29 0.9500
C30 C31 1.401(3)
C30 C34 1.407(4)
C30 H30 0.9500
C31 C32 1.405(3)
C31 H31 0.9500
C32 C33 1.404(3)
C32 H32 0.9500
C33 C34 1.414(3)
C33 H33 0.9500
C34 H34 0.9500

loop_
_geom_torsion_atom_site_label_1
_geom_torsion_atom_site_label_2
_geom_torsion_atom_site_label_3
_geom_torsion_atom_site_label_4
_geom_torsion
N2 S1 N1 C1 -0.03(19)
N1 S1 N2 C6 -0.44(19)
S1 N1 C1 C6 0.5(2)
S1 N1 C1 C2 179.03(17)
N1 C1 C2 C3 -177.8(2)
C6 C1 C2 C3 0.7(3)
N1 C1 C2 C9 2.3(3)
C6 C1 C2 C9 -179.23(19)
C9 C2 C3 C4 179.9(2)
C1 C2 C3 C4 0.0(3)
C2 C3 C4 C5 0.1(3)
C3 C4 C5 C7 178.0(2)
C3 C4 C5 C6 -0.7(3)
S1 N2 C6 C1 0.8(2)
S1 N2 C6 C5 -177.29(17)
N1 C1 C6 N2 -0.9(3)
C2 C1 C6 N2 -179.50(19)
N1 C1 C6 C5 177.31(18)
C2 C1 C6 C5 -1.3(3)
C4 C5 C6 N2 179.2(2)
C7 C5 C6 N2 0.5(3)
C4 C5 C6 C1 1.3(3)
C7 C5 C6 C1 -177.46(18)
C4 C5 C7 C8 -169(3)
C6 C5 C7 C8 10(4)
C5 C7 C8 C11 -10(5)
C3 C2 C9 C10 -10(4)
C1 C2 C9 C10 170(4)
C2 C9 C10 C25 10(8)
C7 C8 C11 C12 177(100)
C7 C8 C11 C24 -3(2)
C8 C11 C12 C13 -179.42(18)
C24 C11 C12 C13 0.4(3)
C11 C12 C13 C18 1.2(3)
C11 C12 C13 C14 -177.7(2)
C18 C13 C14 C15 -0.1(4)
C12 C13 C14 C15 178.7(2)
C13 C14 C15 C16 1.0(4)
C14 C15 C16 C17 -0.7(4)
C15 C16 C17 C18 -0.4(4)
C14 C13 C18 C17 -0.9(3)
C12 C13 C18 C17 -179.83(19)
C14 C13 C18 C19 177.7(2)
C12 C13 C18 C19 -1.2(3)
C16 C17 C18 C13 1.2(3)
C16 C17 C18 C19 -177.3(2)
C13 C18 C19 C20 -179.3(2)
C17 C18 C19 C20 -0.8(3)
C13 C18 C19 C24 -0.4(3)
C17 C18 C19 C24 178.16(18)
C24 C19 C20 C21 -0.7(3)
C18 C19 C20 C21 178.3(2)
C19 C20 C21 C22 -0.2(4)
C20 C21 C22 C23 0.6(4)
C21 C22 C23 C24 -0.2(3)
C22 C23 C24 C19 -0.6(3)
C22 C23 C24 C11 179.4(2)
C20 C19 C24 C23 1.0(3)
C18 C19 C24 C23 -177.94(17)
C20 C19 C24 C11 -179.02(18)
C18 C19 C24 C11 2.0(3)
C12 C11 C24 C23 177.89(19)
C8 C11 C24 C23 -2.3(3)
C12 C11 C24 C19 -2.0(3)
C8 C11 C24 C19 177.82(17)
C9 C10 C25 C26 138(5)
C9 C10 C25 C29 -42(5)
C9 C10 C25 Fe1 -131(5)
C34 Fe1 C25 C26 162.66(14)
C29 Fe1 C25 C26 -119.57(18)
C30 Fe1 C25 C26 120.27(14)
C33 Fe1 C25 C26 -163.8(3)
C27 Fe1 C25 C26 -38.17(14)
C28 Fe1 C25 C26 -81.50(14)
C32 Fe1 C25 C26 47.2(3)
C31 Fe1 C25 C26 79.03(15)
C26 Fe1 C25 C29 119.57(18)
C34 Fe1 C25 C29 -77.77(16)
C30 Fe1 C25 C29 -120.16(15)
C33 Fe1 C25 C29 -44.3(3)
C27 Fe1 C25 C29 81.40(15)
C28 Fe1 C25 C29 38.07(14)
C32 Fe1 C25 C29 166.7(3)
C31 Fe1 C25 C29 -161.40(14)
C26 Fe1 C25 C10 -121.1(3)
C34 Fe1 C25 C10 41.6(2)
C29 Fe1 C25 C10 119.4(3)
C30 Fe1 C25 C10 -0.8(2)
C33 Fe1 C25 C10 75.1(3)
C27 Fe1 C25 C10 -159.2(2)
C28 Fe1 C25 C10 157.4(2)
C32 Fe1 C25 C10 -73.9(4)
C31 Fe1 C25 C10 -42.0(2)
C29 C25 C26 C27 1.4(2)
C10 C25 C26 C27 -178.06(19)
Fe1 C25 C26 C27 60.02(14)
C29 C25 C26 Fe1 -58.58(14)
C10 C25 C26 Fe1 121.9(2)
C34 Fe1 C26 C27 -161.9(3)
C29 Fe1 C26 C27 -80.67(15)
C30 Fe1 C26 C27 162.75(14)
C25 Fe1 C26 C27 -118.4(2)
C33 Fe1 C26 C27 43.5(4)
C28 Fe1 C26 C27 -36.85(14)
C32 Fe1 C26 C27 78.57(18)
C31 Fe1 C26 C27 120.48(16)
C34 Fe1 C26 C25 -43.5(3)
C29 Fe1 C26 C25 37.73(12)
C30 Fe1 C26 C25 -78.85(15)
C33 Fe1 C26 C25 161.9(3)
C27 Fe1 C26 C25 118.4(2)
C28 Fe1 C26 C25 81.55(13)
C32 Fe1 C26 C25 -163.03(13)
C31 Fe1 C26 C25 -121.12(13)
C25 C26 C27 C28 -0.8(2)
Fe1 C26 C27 C28 59.06(16)
C25 C26 C27 Fe1 -59.82(14)
C26 Fe1 C27 C28 -120.16(19)
C34 Fe1 C27 C28 41.4(3)
C29 Fe1 C27 C28 -37.29(13)
C30 Fe1 C27 C28 -165.1(2)
C25 Fe1 C27 C28 -81.68(13)
C33 Fe1 C27 C28 76.36(16)
C32 Fe1 C27 C28 118.55(14)
C31 Fe1 C27 C28 160.49(13)
C34 Fe1 C27 C26 161.6(2)
C29 Fe1 C27 C26 82.87(14)
C30 Fe1 C27 C26 -44.9(3)
C25 Fe1 C27 C26 38.48(13)
C33 Fe1 C27 C26 -163.48(14)
C28 Fe1 C27 C26 120.16(19)
C32 Fe1 C27 C26 -121.29(15)
C31 Fe1 C27 C26 -79.35(17)
C26 C27 C28 C29 -0.2(3)
Fe1 C27 C28 C29 58.30(17)
C26 C27 C28 Fe1 -58.52(15)
C26 Fe1 C28 C27 37.43(12)
C34 Fe1 C28 C27 -163.54(13)
C29 Fe1 C28 C27 120.3(2)
C30 Fe1 C28 C27 165.2(2)
C25 Fe1 C28 C27 81.85(14)
C33 Fe1 C28 C27 -121.69(14)
C32 Fe1 C28 C27 -80.44(16)
C31 Fe1 C28 C27 -49.3(3)
C26 Fe1 C28 C29 -82.87(15)
C34 Fe1 C28 C29 76.16(17)
C30 Fe1 C28 C29 44.9(3)
C25 Fe1 C28 C29 -38.45(14)
C33 Fe1 C28 C29 118.01(15)
C27 Fe1 C28 C29 -120.3(2)
C32 Fe1 C28 C29 159.26(14)
C31 Fe1 C28 C29 -169.6(2)
C27 C28 C29 C25 1.1(3)
Fe1 C28 C29 C25 59.83(14)
C27 C28 C29 Fe1 -58.70(16)
C26 C25 C29 C28 -1.6(2)
C10 C25 C29 C28 177.9(2)
Fe1 C25 C29 C28 -60.14(15)
C26 C25 C29 Fe1 58.56(14)
C10 C25 C29 Fe1 -121.9(2)
C26 Fe1 C29 C28 80.72(16)
C34 Fe1 C29 C28 -121.56(17)
C30 Fe1 C29 C28 -162.59(16)
C25 Fe1 C29 C28 118.5(2)
C33 Fe1 C29 C28 -79.80(18)
C27 Fe1 C29 C28 36.80(15)
C32 Fe1 C29 C28 -50.3(3)
C31 Fe1 C29 C28 168.9(3)
C26 Fe1 C29 C25 -37.75(12)
C34 Fe1 C29 C25 119.96(14)
C30 Fe1 C29 C25 78.93(17)
C33 Fe1 C29 C25 161.72(14)
C27 Fe1 C29 C25 -81.68(14)
C28 Fe1 C29 C25 -118.5(2)
C32 Fe1 C29 C25 -168.8(2)
C31 Fe1 C29 C25 50.4(3)
C26 Fe1 C30 C31 -79.98(17)
C34 Fe1 C30 C31 119.1(2)
C29 Fe1 C30 C31 -165.39(14)
C25 Fe1 C30 C31 -122.69(15)
C33 Fe1 C30 C31 81.06(16)
C27 Fe1 C30 C31 -46.6(3)
C28 Fe1 C30 C31 161.3(2)
C32 Fe1 C30 C31 37.45(15)
C26 Fe1 C30 C34 160.90(14)
C29 Fe1 C30 C34 75.49(17)
C25 Fe1 C30 C34 118.19(15)
C33 Fe1 C30 C34 -38.06(15)
C27 Fe1 C30 C34 -165.7(2)
C28 Fe1 C30 C34 42.2(3)
C32 Fe1 C30 C34 -81.67(16)
C31 Fe1 C30 C34 -119.1(2)
C34 C30 C31 C32 0.0(3)
Fe1 C30 C31 C32 -59.41(16)
C34 C30 C31 Fe1 59.39(16)
C26 Fe1 C31 C30 119.28(16)
C34 Fe1 C31 C30 -37.87(16)
C29 Fe1 C31 C30 38.3(4)
C25 Fe1 C31 C30 76.21(18)
C33 Fe1 C31 C30 -82.05(17)
C27 Fe1 C31 C30 162.04(15)
C28 Fe1 C31 C30 -161.8(3)
C32 Fe1 C31 C30 -119.4(2)
C26 Fe1 C31 C32 -121.34(15)
C34 Fe1 C31 C32 81.51(16)
C29 Fe1 C31 C32 157.7(3)
C30 Fe1 C31 C32 119.4(2)
C25 Fe1 C31 C32 -164.41(14)
C33 Fe1 C31 C32 37.33(15)
C27 Fe1 C31 C32 -78.58(17)
C28 Fe1 C31 C32 -42.5(4)
C30 C31 C32 C33 0.0(3)
Fe1 C31 C32 C33 -59.04(17)
C30 C31 C32 Fe1 59.04(15)
C26 Fe1 C32 C33 -162.11(16)
C34 Fe1 C32 C33 38.14(17)
C29 Fe1 C32 C33 -40.8(3)
C30 Fe1 C32 C33 82.19(18)
C25 Fe1 C32 C33 162.1(2)
C27 Fe1 C32 C33 -119.52(17)
C28 Fe1 C32 C33 -77.3(2)
C31 Fe1 C32 C33 119.7(2)
C26 Fe1 C32 C31 78.21(18)
C34 Fe1 C32 C31 -81.54(17)
C29 Fe1 C32 C31 -160.5(2)
C30 Fe1 C32 C31 -37.49(16)
C25 Fe1 C32 C31 42.4(3)
C33 Fe1 C32 C31 -119.7(2)
C27 Fe1 C32 C31 120.79(16)
C28 Fe1 C32 C31 163.00(16)
C31 C32 C33 C34 0.0(3)
Fe1 C32 C33 C34 -59.20(17)
C31 C32 C33 Fe1 59.21(16)
C26 Fe1 C33 C32 47.2(4)
C34 Fe1 C33 C32 -118.8(2)
C29 Fe1 C33 C32 162.81(15)
C30 Fe1 C33 C32 -80.85(17)
C25 Fe1 C33 C32 -164.8(2)
C27 Fe1 C33 C32 79.7(2)
C28 Fe1 C33 C32 120.64(17)
C31 Fe1 C33 C32 -37.28(16)
C26 Fe1 C33 C34 166.0(3)
C29 Fe1 C33 C34 -78.39(19)
C30 Fe1 C33 C34 37.94(16)
C25 Fe1 C33 C34 -46.0(3)
C27 Fe1 C33 C34 -161.52(16)
C28 Fe1 C33 C34 -120.57(17)
C32 Fe1 C33 C34 118.8(2)
C31 Fe1 C33 C34 81.52(18)
C31 C30 C34 C33 0.0(3)
Fe1 C30 C34 C33 59.99(17)
C31 C30 C34 Fe1 -59.96(16)
C32 C33 C34 C30 0.0(3)
Fe1 C33 C34 C30 -59.87(17)
C32 C33 C34 Fe1 59.84(17)
C26 Fe1 C34 C30 -48.1(3)
C29 Fe1 C34 C30 -122.27(14)
C25 Fe1 C34 C30 -80.25(17)
C33 Fe1 C34 C30 118.8(2)
C27 Fe1 C34 C30 166.1(2)
C28 Fe1 C34 C30 -163.54(14)
C32 Fe1 C34 C30 81.08(16)
C31 Fe1 C34 C30 37.53(15)
C26 Fe1 C34 C33 -166.9(2)
C29 Fe1 C34 C33 118.96(16)
C30 Fe1 C34 C33 -118.8(2)
C25 Fe1 C34 C33 160.98(15)
C27 Fe1 C34 C33 47.3(3)
C28 Fe1 C34 C33 77.69(18)
C32 Fe1 C34 C33 -37.68(16)
C31 Fe1 C34 C33 -81.24(17)
